data_7058572
loop_
_publ_author_name
'Thaltiri, Vikranth'
'Chavva, Kurumurthy'
'Kumar, B. Sathish'
'Panda, Pradeepta K.'

_publ_section_title
;
 Efficient synthesis of N-methyltetranitropyrrole: A stable, insensitive
 and high energy melt-castable material
;
_journal_issue 31
_journal_name_full 'New Journal of Chemistry'
_journal_page_first 12318
_journal_paper_doi 10.1039/C9NJ01227C
_journal_volume 43
_journal_year 2019
_chemical_formula_moiety 'C5 H4 N4 O6'
_chemical_formula_sum 'C5 H4 N4 O6'
_chemical_formula_weight 216.12
_space_group_crystal_system orthorhombic
_space_group_IT_number 62
_space_group_name_Hall '-P 2ac 2n'
_space_group_name_H-M_alt 'P n m a'
_symmetry_space_group_name_Hall '-P 2ac 2n'
_symmetry_space_group_name_H-M 'P n m a'
_atom_sites_solution_hydrogens mixed
_audit_creation_method SHELXL-2014/7
_audit_update_record
;
2018-12-18 deposited with the CCDC.    2019-07-04 downloaded from the CCDC.
;
_cell_angle_alpha 90
_cell_angle_beta 90
_cell_angle_gamma 90
_cell_formula_units_Z 12
_cell_length_a 15.7046(10)
_cell_length_b 19.0277(10)
_cell_length_c 8.4560(5)
_cell_measurement_reflns_used 9814
_cell_measurement_temperature 100(2)
_cell_measurement_theta_max 27.5
_cell_measurement_theta_min 2.64
_cell_volume 2526.8(3)
_computing_cell_refinement 'Bruker SAINT'
_computing_data_collection 'Bruker APEX2'
_computing_data_reduction 'Bruker SAINT'
_computing_molecular_graphics 'Bruker SHELXTL'
_computing_publication_material 'Bruker SHELXTL'
_computing_structure_refinement 'SHELXL-2014/7 (Sheldrick, 2014)'
_computing_structure_solution 'SHELXS-97 (Sheldrick 2008)'
_diffrn_ambient_temperature 100(2)
_diffrn_measured_fraction_theta_full 0.980
_diffrn_measured_fraction_theta_max 0.982
_diffrn_measurement_device_type 'Bruker APEX-II CCD'
_diffrn_measurement_method '\f and \w scans'
_diffrn_radiation_type MoK\a
_diffrn_radiation_wavelength 0.71073
_diffrn_reflns_av_R_equivalents 0.0341
_diffrn_reflns_av_unetI/netI 0.0175
_diffrn_reflns_Laue_measured_fraction_full 0.980
_diffrn_reflns_Laue_measured_fraction_max 0.982
_diffrn_reflns_limit_h_max 20
_diffrn_reflns_limit_h_min -20
_diffrn_reflns_limit_k_max 23
_diffrn_reflns_limit_k_min -24
_diffrn_reflns_limit_l_max 10
_diffrn_reflns_limit_l_min -10
_diffrn_reflns_number 30783
_diffrn_reflns_point_group_measured_fraction_full 0.980
_diffrn_reflns_point_group_measured_fraction_max 0.982
_diffrn_reflns_theta_full 25.242
_diffrn_reflns_theta_max 27.536
_diffrn_reflns_theta_min 2.594
_exptl_absorpt_coefficient_mu 0.158
_exptl_absorpt_correction_T_max 0.7456
_exptl_absorpt_correction_T_min 0.6119
_exptl_absorpt_correction_type multi-scan
_exptl_absorpt_process_details 'SADABS 2014/5'
_exptl_crystal_colour colorless
_exptl_crystal_density_diffrn 1.704
_exptl_crystal_description block
_exptl_crystal_F_000 1320
_exptl_crystal_size_max 0.16
_exptl_crystal_size_mid 0.12
_exptl_crystal_size_min 0.08
_refine_diff_density_max 0.387
_refine_diff_density_min -0.240
_refine_diff_density_rms 0.048
_refine_ls_extinction_method none
_refine_ls_goodness_of_fit_ref 1.173
_refine_ls_hydrogen_treatment mixed
_refine_ls_matrix_type full
_refine_ls_number_parameters 231
_refine_ls_number_reflns 2938
_refine_ls_number_restraints 0
_refine_ls_restrained_S_all 1.173
_refine_ls_R_factor_all 0.0394
_refine_ls_R_factor_gt 0.0375
_refine_ls_shift/su_max 0.000
_refine_ls_shift/su_mean 0.000
_refine_ls_structure_factor_coef Fsqd
_refine_ls_weighting_details 'w=1/[\s^2^(Fo^2^)+(0.1000P)^2^+0.3170P] where P=(Fo^2^+2Fc^2^)/3'
_refine_ls_weighting_scheme calc
_refine_ls_wR_factor_gt 0.1373
_refine_ls_wR_factor_ref 0.1399
_reflns_Friedel_coverage 0.000
_reflns_number_gt 2801
_reflns_number_total 2938
_reflns_threshold_expression 'I > 2\s(I)'
_cod_data_source_file c9nj01227c2.cif
_cod_data_source_block nmtrnpy
_cod_depositor_comments 'Adding full bibliography for 7058569--7058572.cif.'
_cod_database_code 7058572
_shelx_shelxl_version_number 2014/7
_shelx_space_group_comment
;
The symmetry employed for this shelxl refinement is uniquely defined
by the following loop, which should always be used as a source of
symmetry information in preference to the above space-group names.
They are only intended as comments.
;
_shelx_estimated_absorpt_t_min 0.6119
_shelx_estimated_absorpt_t_max 0.7456

loop_
_space_group_symop_operation_xyz
'x, y, z'
'-x+1/2, -y, z+1/2'
'-x, y+1/2, -z'
'x+1/2, -y+1/2, -z+1/2'
'-x, -y, -z'
'x-1/2, y, -z-1/2'
'x, -y-1/2, z'
'-x-1/2, y-1/2, z-1/2'

loop_
_atom_site_label
_atom_site_type_symbol
_atom_site_fract_x
_atom_site_fract_y
_atom_site_fract_z
_atom_site_U_iso_or_equiv
_atom_site_adp_type
_atom_site_occupancy
_atom_site_site_symmetry_order
_atom_site_calc_flag
_atom_site_refinement_flags_posn
_atom_site_refinement_flags_adp
_atom_site_refinement_flags_occupancy
O10 O 0.31774(9) 0.2500 0.22183(14) 0.0248(3) Uani 1 2 d S T P
O3 O 0.32041(6) 0.40416(5) 0.38588(11) 0.0238(2) Uani 1 1 d . . .
O2 O 0.47150(6) 0.40231(5) 0.62285(12) 0.0275(3) Uani 1 1 d . . .
O5 O 0.27119(7) 0.56106(5) 0.24358(10) 0.0272(3) Uani 1 1 d . . .
O11 O 0.22041(9) 0.2500 0.40376(17) 0.0282(3) Uani 1 2 d S T P
O4 O 0.42273(6) 0.46334(5) 0.27477(11) 0.0283(3) Uani 1 1 d . . .
O1 O 0.44127(7) 0.43601(5) 0.86323(12) 0.0313(3) Uani 1 1 d . . .
N1 N 0.36927(7) 0.55903(5) 0.73966(11) 0.0158(2) Uani 1 1 d . . .
O6 O 0.23113(8) 0.65053(6) 0.38509(13) 0.0367(3) Uani 1 1 d . . .
O9 O 0.50792(7) 0.19297(6) 0.24533(12) 0.0340(3) Uani 1 1 d . . .
N5 N 0.42146(10) 0.2500 0.71417(15) 0.0180(3) Uani 1 2 d S T P
N8 N 0.29534(10) 0.2500 0.36108(16) 0.0179(3) Uani 1 2 d S T P
N3 N 0.36988(7) 0.45344(5) 0.37842(11) 0.0171(2) Uani 1 1 d . . .
N4 N 0.27083(7) 0.59590(6) 0.36617(12) 0.0206(3) Uani 1 1 d . . .
O8 O 0.62068(10) 0.2500 0.51664(18) 0.0387(4) Uani 1 2 d S T P
N2 N 0.43885(7) 0.44268(5) 0.71894(13) 0.0202(3) Uani 1 1 d . . .
N7 N 0.49175(10) 0.2500 0.30282(17) 0.0221(3) Uani 1 2 d S T P
C3 C 0.31854(7) 0.56972(6) 0.49694(12) 0.0153(3) Uani 1 1 d . . .
C2 C 0.36322(7) 0.50622(5) 0.50331(13) 0.0139(2) Uani 1 1 d . . .
C9 C 0.34545(12) 0.2500 0.64096(18) 0.0177(3) Uani 1 2 d S T P
H9 H 0.2914 0.2500 0.6913 0.021 Uiso 1 2 calc R U P
N6 N 0.57348(12) 0.2500 0.6332(2) 0.0312(4) Uani 1 2 d S T P
C7 C 0.44784(11) 0.2500 0.45430(18) 0.0159(3) Uani 1 2 d S T P
C1 C 0.39381(7) 0.50083(6) 0.65483(13) 0.0149(3) Uani 1 1 d . . .
C8 C 0.35986(11) 0.2500 0.47901(18) 0.0153(3) Uani 1 2 d S T P
C6 C 0.48469(11) 0.2500 0.60135(19) 0.0185(3) Uani 1 2 d S T P
O7 O 0.59780(13) 0.2500 0.7701(2) 0.0652(7) Uani 1 2 d S T P
C4 C 0.32427(7) 0.60140(6) 0.64390(13) 0.0168(3) Uani 1 1 d . . .
H4 H 0.3005 0.6455 0.6722 0.020 Uiso 1 1 calc R U .
C5 C 0.38904(8) 0.57613(7) 0.90573(13) 0.0219(3) Uani 1 1 d . . .
H5A H 0.3683 0.6235 0.9301 0.033 Uiso 1 1 calc R U .
H5B H 0.4508 0.5742 0.9219 0.033 Uiso 1 1 calc R U .
H5C H 0.3611 0.5421 0.9755 0.033 Uiso 1 1 calc R U .
C10 C 0.43162(15) 0.2500 0.88780(19) 0.0248(4) Uani 1 2 d S T P
H1D H 0.3780(16) 0.2500 0.931(3) 0.018(5) Uiso 1 2 d S . P
H2D H 0.4603(12) 0.2895(9) 0.922(2) 0.033(4) Uiso 1 1 d . . .

loop_
_atom_site_aniso_label
_atom_site_aniso_U_11
_atom_site_aniso_U_22
_atom_site_aniso_U_33
_atom_site_aniso_U_23
_atom_site_aniso_U_13
_atom_site_aniso_U_12
O10 0.0348(7) 0.0271(7) 0.0125(6) 0.000 -0.0040(5) 0.000
O3 0.0249(5) 0.0179(5) 0.0286(5) -0.0028(3) -0.0036(3) -0.0068(3)
O2 0.0274(5) 0.0157(4) 0.0395(6) -0.0033(4) -0.0087(4) 0.0028(3)
O5 0.0305(5) 0.0350(5) 0.0161(4) 0.0016(4) -0.0082(3) -0.0066(4)
O11 0.0210(7) 0.0327(7) 0.0309(7) 0.000 -0.0025(5) 0.000
O4 0.0244(5) 0.0352(5) 0.0254(5) -0.0124(4) 0.0078(4) -0.0067(4)
O1 0.0404(6) 0.0276(5) 0.0258(5) 0.0112(4) -0.0133(4) -0.0033(4)
N1 0.0161(5) 0.0184(5) 0.0128(4) 0.0002(3) 0.0002(3) -0.0019(3)
O6 0.0400(6) 0.0337(6) 0.0364(6) 0.0069(4) -0.0114(4) 0.0158(5)
O9 0.0414(6) 0.0343(6) 0.0264(5) -0.0099(4) 0.0076(4) 0.0087(5)
N5 0.0291(8) 0.0127(6) 0.0121(6) 0.000 -0.0018(5) 0.000
N8 0.0235(7) 0.0135(6) 0.0166(6) 0.000 -0.0037(5) 0.000
N3 0.0153(5) 0.0179(5) 0.0180(5) -0.0036(4) -0.0022(3) -0.0015(4)
N4 0.0195(5) 0.0243(5) 0.0181(5) 0.0057(4) -0.0044(4) -0.0014(4)
O8 0.0239(7) 0.0580(10) 0.0342(8) 0.000 0.0018(6) 0.000
N2 0.0192(5) 0.0152(5) 0.0262(5) 0.0050(4) -0.0077(4) -0.0040(4)
N7 0.0232(7) 0.0270(8) 0.0160(6) 0.000 0.0024(6) 0.000
C3 0.0152(5) 0.0168(5) 0.0139(5) 0.0024(4) -0.0012(4) -0.0001(4)
C2 0.0135(5) 0.0152(5) 0.0131(5) -0.0002(4) -0.0005(4) -0.0023(4)
C9 0.0268(9) 0.0114(7) 0.0150(7) 0.000 0.0008(6) 0.000
N6 0.0261(9) 0.0400(10) 0.0274(8) 0.000 -0.0089(6) 0.000
C7 0.0222(8) 0.0119(6) 0.0136(7) 0.000 -0.0001(6) 0.000
C1 0.0136(5) 0.0153(5) 0.0157(5) 0.0020(4) -0.0016(4) -0.0024(4)
C8 0.0214(8) 0.0107(6) 0.0138(7) 0.000 -0.0015(6) 0.000
C6 0.0236(9) 0.0157(7) 0.0163(7) 0.000 -0.0021(6) 0.000
O7 0.0371(10) 0.129(2) 0.0292(9) 0.000 -0.0154(7) 0.000
C4 0.0163(5) 0.0184(5) 0.0158(5) 0.0004(4) 0.0014(4) 0.0001(4)
C5 0.0257(6) 0.0296(6) 0.0104(5) -0.0006(4) -0.0009(4) -0.0038(5)
C10 0.0437(12) 0.0195(8) 0.0112(7) 0.000 -0.0065(7) 0.000

loop_
_atom_type_symbol
_atom_type_description
_atom_type_scat_dispersion_real
_atom_type_scat_dispersion_imag
_atom_type_scat_source
C C 0.0033 0.0016 'International Tables Vol C Tables 4.2.6.8 and 6.1.1.4'
H H 0.0000 0.0000 'International Tables Vol C Tables 4.2.6.8 and 6.1.1.4'
N N 0.0061 0.0033 'International Tables Vol C Tables 4.2.6.8 and 6.1.1.4'
O O 0.0106 0.0060 'International Tables Vol C Tables 4.2.6.8 and 6.1.1.4'

loop_
_geom_angle_atom_site_label_1
_geom_angle_atom_site_label_2
_geom_angle_atom_site_label_3
_geom_angle
_geom_angle_site_symmetry_1
C4 N1 C1 108.45(9) .
C4 N1 C5 123.52(10) .
C1 N1 C5 128.01(10) .
C9 N5 C6 108.73(13) .
C9 N5 C10 123.62(16) .
C6 N5 C10 127.65(16) .
O10 N8 O11 123.69(15) .
O10 N8 C8 117.90(15) .
O11 N8 C8 118.41(14) .
O3 N3 O4 126.06(10) .
O3 N3 C2 116.46(9) .
O4 N3 C2 117.46(9) .
O6 N4 O5 124.80(11) .
O6 N4 C3 117.62(11) .
O5 N4 C3 117.56(10) .
O1 N2 O2 125.39(11) .
O1 N2 C1 118.38(11) .
O2 N2 C1 116.22(10) .
O9 N7 O9 126.37(16) 7_565
O9 N7 C7 116.82(8) 7_565
O9 N7 C7 116.81(8) .
C4 C3 C2 108.00(10) .
C4 C3 N4 125.35(11) .
C2 C3 N4 126.55(10) .
C1 C2 C3 106.04(9) .
C1 C2 N3 126.76(10) .
C3 C2 N3 127.01(10) .
N5 C9 C8 108.03(15) .
N5 C9 H9 126.0 .
C8 C9 H9 126.0 .
O7 N6 O8 124.79(19) .
O7 N6 C6 119.19(19) .
O8 N6 C6 116.03(16) .
C6 C7 C8 106.36(14) .
C6 C7 N7 126.75(16) .
C8 C7 N7 126.89(15) .
C2 C1 N1 109.21(9) .
C2 C1 N2 126.07(10) .
N1 C1 N2 124.60(10) .
C9 C8 C7 107.98(15) .
C9 C8 N8 125.16(16) .
C7 C8 N8 126.86(14) .
C7 C6 N5 108.90(15) .
C7 C6 N6 125.88(16) .
N5 C6 N6 125.22(15) .
N1 C4 C3 108.30(10) .
N1 C4 H4 125.8 .
C3 C4 H4 125.8 .
N1 C5 H5A 109.5 .
N1 C5 H5B 109.5 .
H5A C5 H5B 109.5 .
N1 C5 H5C 109.5 .
H5A C5 H5C 109.5 .
H5B C5 H5C 109.5 .
N5 C10 H1D 107.4(14) .
N5 C10 H2D 111.4(11) .
H1D C10 H2D 108.7(13) .

loop_
_geom_bond_atom_site_label_1
_geom_bond_atom_site_label_2
_geom_bond_distance
_geom_bond_site_symmetry_2
O10 N8 1.2290(19) .
O3 N3 1.2193(13) .
O2 N2 1.2302(15) .
O5 N4 1.2305(15) .
O11 N8 1.231(2) .
O4 N3 1.2217(14) .
O1 N2 1.2272(15) .
N1 C4 1.3435(15) .
N1 C1 1.3745(14) .
N1 C5 1.4745(14) .
O6 N4 1.2226(15) .
O9 N7 1.2158(12) .
N5 C9 1.345(2) .
N5 C6 1.377(2) .
N5 C10 1.4769(19) .
N8 C8 1.422(2) .
N3 C2 1.4612(14) .
N4 C3 1.4256(14) .
O8 N6 1.233(2) .
N2 C1 1.4207(14) .
N7 O9 1.2157(12) 7_565
N7 C7 1.455(2) .
C3 C4 1.3841(15) .
C3 C2 1.3984(15) .
C2 C1 1.3721(15) .
C9 C8 1.388(2) .
C9 H9 0.9500 .
N6 O7 1.219(2) .
N6 C6 1.420(2) .
C7 C6 1.371(2) .
C7 C8 1.397(2) .
C4 H4 0.9500 .
C5 H5A 0.9800 .
C5 H5B 0.9800 .
C5 H5C 0.9800 .
C10 H1D 0.92(2) .
C10 H2D 0.923(18) .
